data_6000296
loop_
_publ_author_name
'Reckeweg, O.'
'Meyer, H. J.'

_publ_section_title
;
 The nitrido borates Ln(3)B(2)N(4) (Ln = La-Nd) and La5B4N9: syntheses,
 structures, and properties
;
_journal_name_full 'Zeitschrift Fur Anorganische Und Allgemeine Chemie'
_journal_page_first 866
_journal_page_last 874
_journal_paper_doi 10.1002/(SICI)1521-3749(199906)625:6<866::AID-ZAAC866>3.0.CO;2-3
_journal_volume 625
_journal_year 1999
_chemical_formula_sum 'B4 La5 N9'
_space_group_name_H-M_alt 'P b c m'
_cell_angle_alpha 90.000
_cell_angle_beta 90.000
_cell_angle_gamma 90.000
_cell_length_a 9.5525
_cell_length_b 12.6348
_cell_length_c 7.7033
_cell_volume 929.74
_cod_database_code 6000296

loop_
_atom_site_label
_atom_site_fract_x
_atom_site_fract_y
_atom_site_fract_z
? ? ? ?
